data_1542254
loop_
_publ_author_name
'Kubota, Ryou'
'Tashiro, Shohei'
'Shionoya, Mitsuhiko'

_publ_section_title
;
 Chiral metal--macrocycle frameworks: supramolecular chirality induction
 and helicity inversion of the helical macrocyclic structures
;
_journal_issue 3
_journal_name_full 'Chem. Sci.'
_journal_page_first 2217
_journal_paper_doi 10.1039/C5SC04570C
_journal_volume 7
_journal_year 2016
_chemical_absolute_configuration ad
_chemical_formula_moiety '2(C42 H42 N6 Pd3 Cl6), 4.77(C H2 Cl2), 4.92(H2 O)'
_chemical_formula_sum 'C88.77 H103.38 Cl21.54 N12 O4.92 Pd6'
_chemical_formula_weight 2819.27
_space_group_IT_number 199
_symmetry_cell_setting cubic
_symmetry_Int_Tables_number 199
_symmetry_space_group_name_Hall 'I 2b 2c 3'
_symmetry_space_group_name_H-M 'I 21 3'
_atom_sites_solution_hydrogens geom
_atom_sites_solution_primary direct
_atom_sites_solution_secondary difmap
_audit_update_record
;
2014-02-27 deposited with the CCDC.
2015-12-23 downloaded from the CCDC.
;
_cell_angle_alpha 90.0000
_cell_angle_beta 90.0000
_cell_angle_gamma 90.0000
_cell_formula_units_Z 8
_cell_length_a 31.4950(7)
_cell_length_b 31.4950(7)
_cell_length_c 31.4950(7)
_cell_measurement_reflns_used 72327
_cell_measurement_temperature 97
_cell_measurement_theta_max 27.53
_cell_measurement_theta_min 3.04
_cell_volume 31241.0(12)
_computing_cell_refinement 'RAPID AUTO'
_computing_data_collection 'RAPID AUTO (Rigaku, ????)'
_computing_data_reduction 'RAPID AUTO'
_computing_molecular_graphics 'CrystalStructure 4.0'
_computing_publication_material 'CrystalStructure 4.0 (Rigaku, 2010)'
_computing_structure_refinement 'SHELXL97 (Sheldrick, 2008)'
_computing_structure_solution 'SHELXS97 (Sheldrick, 2008)'
_diffrn_ambient_temperature 97
_diffrn_detector_area_resol_mean 10.000
_diffrn_measured_fraction_theta_full 0.954
_diffrn_measured_fraction_theta_max 0.954
_diffrn_measurement_device_type 'Rigaku R-AXIS RAPID'
_diffrn_measurement_method \w
_diffrn_radiation_type 'Mo K\a'
_diffrn_radiation_wavelength 0.71075
_diffrn_reflns_limit_h_max 40
_diffrn_reflns_limit_h_min -40
_diffrn_reflns_limit_k_max 40
_diffrn_reflns_limit_k_min -40
_diffrn_reflns_limit_l_max 39
_diffrn_reflns_limit_l_min -40
_diffrn_reflns_number 136000
_diffrn_reflns_theta_full 27.47
_diffrn_reflns_theta_max 27.48
_diffrn_standards_number 0
_exptl_absorpt_coefficient_mu 1.082
_exptl_absorpt_correction_T_max 0.797
_exptl_absorpt_correction_T_min 0.298
_exptl_absorpt_correction_type multi-scan
_exptl_absorpt_process_details 'ABSCOR (Rigaku, 1995)'
_exptl_crystal_colour yellow
_exptl_crystal_density_diffrn 1.199
_exptl_crystal_density_method 'not measured'
_exptl_crystal_description block
_exptl_crystal_F_000 11212.32
_exptl_crystal_size_max 0.250
_exptl_crystal_size_mid 0.230
_exptl_crystal_size_min 0.210
_refine_diff_density_max 1.660
_refine_diff_density_min -0.640
_refine_ls_abs_structure_details 'Flack, H. D. (1983), Acta Cryst. A39, 876-881.  5643 Friedel Pairs'
_refine_ls_abs_structure_Flack 0.07(8)
_refine_ls_extinction_method none
_refine_ls_goodness_of_fit_ref 1.045
_refine_ls_hydrogen_treatment constr
_refine_ls_number_parameters 397
_refine_ls_number_reflns 11931
_refine_ls_number_restraints 9
_refine_ls_R_factor_gt 0.0917
_refine_ls_shift/su_max 0.001
_refine_ls_structure_factor_coef Fsqd
_refine_ls_weighting_details 'w = 1/[\s^2^(Fo^2^)+(0.1642P)^2^+0.0000P] where P=(Fo^2^+2Fc^2^)/3'
_refine_ls_weighting_scheme calc
_refine_ls_wR_factor_ref 0.2429
_reflns_number_gt 8758
_reflns_number_total 11931
_reflns_threshold_expression F^2^>2.0\s(F^2^)
_cod_data_source_file c5sc04570c2.cif
_cod_data_source_block P-MMF-2
_cod_depositor_comments 'Adding full bibliography for 1542253--1542262.cif.'
_cod_original_cell_volume 31240.9(12)
_cod_database_code 1542254

loop_
_symmetry_equiv_pos_site_id
_symmetry_equiv_pos_as_xyz
1 +X,+Y,+Z
2 +Y,+Z,+X
3 +Z,+X,+Y
4 1/2+X,1/2-Y,-Z
5 1/2+Y,1/2-Z,-X
6 1/2+Z,1/2-X,-Y
7 -Y,1/2+Z,1/2-X
8 -Z,1/2+X,1/2-Y
9 1/2-Z,-X,1/2+Y
10 1/2-X,-Y,1/2+Z
11 1/2-Y,-Z,1/2+X
12 -X,1/2+Y,1/2-Z
13 1/2+X,1/2+Y,1/2+Z
14 1/2+Y,1/2+Z,1/2+X
15 1/2+Z,1/2+X,1/2+Y
16 +X,-Y,1/2-Z
17 +Y,-Z,1/2-X
18 +Z,-X,1/2-Y
19 1/2-Y,+Z,-X
20 1/2-Z,+X,-Y
21 -Z,1/2-X,+Y
22 -X,1/2-Y,+Z
23 -Y,1/2-Z,+X
24 1/2-X,+Y,-Z

loop_
_atom_site_label
_atom_site_type_symbol
_atom_site_fract_x
_atom_site_fract_y
_atom_site_fract_z
_atom_site_U_iso_or_equiv
_atom_site_adp_type
_atom_site_occupancy
_atom_site_symmetry_multiplicity
_atom_site_calc_flag
_atom_site_refinement_flags
Pd1 Pd 0.71671(3) 0.26525(3) 0.46147(3) 0.0566(3) Uani 1.0 24 d .
Pd2 Pd 0.67276(3) 0.43440(4) 0.58576(4) 0.0761(4) Uani 1.0 24 d .
Cl1 Cl 0.68859(9) 0.20516(10) 0.49371(10) 0.0663(7) Uani 1.0 24 d .
Cl1S Cl 0.5637(15) 0.218(2) 0.4778(8) 0.244(19) Uiso 0.33(3) 24 d .
Cl1T Cl 0.5507(5) 0.2318(6) 0.5672(5) 0.104(7) Uiso 0.33(3) 24 d .
Cl2 Cl 0.67639(10) 0.31127(11) 0.50172(10) 0.0719(8) Uani 1.0 24 d .
Cl2S Cl 0.5642(4) 0.2497(4) 0.4762(4) 0.134(4) Uiso 0.67(3) 24 d .
Cl2T Cl 0.5664(8) 0.2049(8) 0.5563(7) 0.232(9) Uiso 0.67(3) 24 d .
Cl3 Cl 0.69663(16) 0.4723(3) 0.64318(18) 0.135(3) Uani 1.0 24 d .
Cl3S Cl 0.8517(4) 0.4266(4) 0.6313(4) 0.130(5) Uiso 0.59(2) 24 d .
Cl3T Cl 0.7935(7) 0.4116(7) 0.6940(7) 0.207(9) Uiso 0.59(2) 24 d .
Cl4 Cl 0.74016(11) 0.42525(13) 0.55830(14) 0.0903(12) Uani 1.0 24 d .
O1W O 0.6058(9) 0.4104(9) 0.6933(9) 0.139(13) Uiso 0.71(6) 24 d .
O2W O 0.6318(9) 0.1318(9) 0.3682(9) 0.185(15) Uiso 1.0 8 d .
O3W O 0.5980(6) 0.5980(6) 0.5980(6) 0.092(15) Uiso 0.66(9) 8 d .
O4W O 0.4782(12) 0.4188(12) 0.4900(11) 0.106(17) Uiso 0.38(6) 24 d .
N1 N 0.7552(3) 0.2288(3) 0.4253(4) 0.054(2) Uani 1.0 24 d .
N2 N 0.7436(4) 0.3142(3) 0.4278(4) 0.063(3) Uani 1.0 24 d .
N3 N 0.6128(4) 0.4380(4) 0.6066(4) 0.076(3) Uani 1.0 24 d .
N4 N 0.6474(4) 0.4007(4) 0.5380(5) 0.075(3) Uani 1.0 24 d .
C1 C 0.7878(4) 0.2556(4) 0.4068(4) 0.058(3) Uani 1.0 24 d .
C1S C 0.5875(10) 0.2387(17) 0.5248(8) 0.068(13) Uiso 0.33(3) 24 d .
C2 C 0.8249(5) 0.2398(6) 0.3902(4) 0.073(4) Uani 1.0 24 d .
C2S C 0.5867(16) 0.2496(13) 0.5282(8) 0.16(3) Uiso 0.67(3) 24 d .
C3 C 0.8534(7) 0.2683(8) 0.3728(6) 0.104(6) Uani 1.0 24 d .
C3S C 0.8015(13) 0.4455(17) 0.6501(15) 0.17(2) Uiso 0.59(2) 24 d .
C4 C 0.8461(7) 0.3089(6) 0.3685(5) 0.089(5) Uani 1.0 24 d .
C5 C 0.8087(6) 0.3263(5) 0.3835(5) 0.076(4) Uani 1.0 24 d .
C6 C 0.7802(5) 0.2985(5) 0.4042(4) 0.065(3) Uani 1.0 24 d .
C7 C 0.7101(6) 0.3408(5) 0.4001(5) 0.077(4) Uani 1.0 24 d .
C8 C 0.6848(4) 0.3091(4) 0.3734(5) 0.064(3) Uani 1.0 24 d .
C9 C 0.6483(4) 0.2941(4) 0.3881(4) 0.054(3) Uani 1.0 24 d .
C10 C 0.6993(4) 0.2982(5) 0.3319(5) 0.068(4) Uani 1.0 24 d .
C11 C 0.6216(5) 0.2674(4) 0.3646(4) 0.064(3) Uani 1.0 24 d .
C12 C 0.6755(4) 0.2715(4) 0.3089(4) 0.058(3) Uani 1.0 24 d .
C13 C 0.6353(5) 0.2560(4) 0.3234(4) 0.062(3) Uani 1.0 24 d .
C14 C 0.7287(4) 0.2041(4) 0.3934(4) 0.057(3) Uani 1.0 24 d .
C15 C 0.5867(4) 0.4065(4) 0.5851(6) 0.076(4) Uani 1.0 24 d .
C16 C 0.5476(5) 0.3904(6) 0.6024(7) 0.094(6) Uani 1.0 24 d .
C17 C 0.5256(6) 0.3606(5) 0.5808(8) 0.110(8) Uani 1.0 24 d .
C18 C 0.5390(6) 0.3451(6) 0.5390(11) 0.125(9) Uani 1.0 24 d .
C19 C 0.5805(6) 0.3612(6) 0.5246(8) 0.103(7) Uani 1.0 24 d .
C20 C 0.6030(5) 0.3891(5) 0.5491(7) 0.089(5) Uani 1.0 24 d .
C21 C 0.6506(5) 0.4191(5) 0.4936(6) 0.074(4) Uani 1.0 24 d .
C22 C 0.4640(4) 0.4903(5) 0.6360(4) 0.067(4) Uani 1.0 24 d .
C23 C 0.4966(4) 0.4998(5) 0.6660(5) 0.070(4) Uani 1.0 24 d .
C24 C 0.4753(4) 0.4827(4) 0.5951(4) 0.061(3) Uani 1.0 24 d .
C25 C 0.5385(6) 0.4981(5) 0.6517(6) 0.083(5) Uani 1.0 24 d .
C26 C 0.5160(5) 0.4822(5) 0.5804(5) 0.075(4) Uani 1.0 24 d .
C27 C 0.5484(4) 0.4883(4) 0.6119(4) 0.065(3) Uani 1.0 24 d .
C28 C 0.5958(4) 0.4849(5) 0.5991(6) 0.081(5) Uani 1.0 24 d .
H1N H 0.7686 0.2094 0.4431 0.0649 Uiso 1.0 24 calc R
H2 H 0.8308 0.2102 0.3906 0.0879 Uiso 1.0 24 calc R
H2N H 0.7543 0.3330 0.4479 0.0752 Uiso 1.0 24 calc R
H3 H 0.8800 0.2577 0.3633 0.1250 Uiso 1.0 24 calc R
H3N H 0.6125 0.4323 0.6356 0.0916 Uiso 1.0 24 calc R
H4 H 0.8666 0.3265 0.3551 0.1073 Uiso 1.0 24 calc R
H4N H 0.6623 0.3752 0.5373 0.0899 Uiso 1.0 24 calc R
H5 H 0.8025 0.3556 0.3800 0.0917 Uiso 1.0 24 calc R
H7A H 0.6908 0.3569 0.4190 0.0918 Uiso 1.0 24 calc R
H7B H 0.7251 0.3611 0.3815 0.0918 Uiso 1.0 24 calc R
H9 H 0.6399 0.3017 0.4160 0.0653 Uiso 1.0 24 calc R
H10 H 0.7250 0.3095 0.3209 0.0819 Uiso 1.0 24 calc R
H11 H 0.5954 0.2574 0.3758 0.0768 Uiso 1.0 24 calc R
H12 H 0.6856 0.2624 0.2820 0.0698 Uiso 1.0 24 calc R
H14A H 0.7083 0.1859 0.4089 0.0687 Uiso 1.0 24 calc R
H14B H 0.7123 0.2243 0.3758 0.0687 Uiso 1.0 24 calc R
H16 H 0.5373 0.4007 0.6289 0.1122 Uiso 1.0 24 calc R
H17 H 0.5005 0.3493 0.5932 0.1316 Uiso 1.0 24 calc R
H18 H 0.5223 0.3261 0.5225 0.1498 Uiso 1.0 24 calc R
H19 H 0.5917 0.3522 0.4981 0.1240 Uiso 1.0 24 calc R
H21A H 0.6806 0.4175 0.4842 0.0886 Uiso 1.0 24 calc R
H21B H 0.6336 0.4014 0.4740 0.0886 Uiso 1.0 24 calc R
H23 H 0.4901 0.5069 0.6945 0.0840 Uiso 1.0 24 calc R
H24 H 0.4532 0.4773 0.5753 0.0735 Uiso 1.0 24 calc R
H25 H 0.5607 0.5043 0.6712 0.0998 Uiso 1.0 24 calc R
H26 H 0.5225 0.4780 0.5513 0.0904 Uiso 1.0 24 calc R
H28A H 0.6128 0.5051 0.6161 0.0969 Uiso 1.0 24 calc R
H28B H 0.5990 0.4925 0.5688 0.0969 Uiso 1.0 24 calc R
H1SA H 0.6142 0.2233 0.5311 0.0815 Uiso 0.33(3) 24 calc R
H1SB H 0.5942 0.2692 0.5211 0.0815 Uiso 0.33(3) 24 calc R
H2SA H 0.6180 0.2478 0.5263 0.1913 Uiso 0.67(3) 24 calc R
H2SB H 0.5791 0.2761 0.5432 0.1913 Uiso 0.67(3) 24 calc R
H3SA H 0.8029 0.4757 0.6588 0.2067 Uiso 0.59(2) 24 calc R
H3SB H 0.7789 0.4420 0.6284 0.2067 Uiso 0.59(2) 24 calc R

loop_
_atom_site_aniso_label
_atom_site_aniso_U_11
_atom_site_aniso_U_22
_atom_site_aniso_U_33
_atom_site_aniso_U_12
_atom_site_aniso_U_13
_atom_site_aniso_U_23
Pd1 0.0527(5) 0.0569(5) 0.0602(5) 0.0052(4) -0.0074(4) -0.0151(4)
Pd2 0.0593(6) 0.0825(7) 0.0865(7) 0.0194(5) 0.0167(5) 0.0250(6)
Cl1 0.0576(15) 0.0687(17) 0.0727(18) -0.0037(13) -0.0020(13) -0.0127(14)
Cl2 0.0693(17) 0.0795(19) 0.0668(17) 0.0215(15) -0.0133(14) -0.0176(15)
Cl3 0.079(3) 0.224(8) 0.102(4) 0.013(4) -0.002(3) -0.016(4)
Cl4 0.0609(18) 0.098(3) 0.112(3) 0.0260(17) 0.0192(18) 0.042(3)
N1 0.043(5) 0.046(5) 0.073(6) 0.005(4) -0.006(4) -0.013(4)
N2 0.062(6) 0.054(5) 0.072(6) 0.004(5) -0.016(5) -0.013(5)
N3 0.065(7) 0.084(8) 0.080(7) 0.021(6) 0.023(6) 0.019(6)
N4 0.069(7) 0.054(6) 0.101(8) 0.011(5) 0.019(6) 0.023(6)
C1 0.050(6) 0.059(7) 0.066(7) -0.000(5) -0.005(5) -0.018(5)
C2 0.061(7) 0.098(10) 0.062(7) -0.006(7) 0.002(6) -0.024(7)
C3 0.091(11) 0.126(16) 0.095(12) -0.011(11) 0.005(9) -0.048(11)
C4 0.115(13) 0.084(11) 0.069(9) -0.038(10) -0.005(9) -0.006(8)
C5 0.091(10) 0.071(8) 0.067(8) -0.006(8) -0.009(7) -0.020(7)
C6 0.068(7) 0.076(8) 0.051(6) -0.019(6) -0.010(6) -0.000(5)
C7 0.107(11) 0.064(8) 0.059(7) -0.014(7) -0.023(7) -0.016(6)
C8 0.065(8) 0.058(7) 0.070(8) 0.007(6) -0.024(6) -0.020(6)
C9 0.053(6) 0.048(6) 0.062(7) 0.013(5) -0.002(5) -0.010(5)
C10 0.059(7) 0.065(8) 0.081(9) 0.005(6) -0.003(6) -0.015(7)
C11 0.065(7) 0.065(7) 0.062(7) 0.013(6) -0.011(6) -0.017(6)
C12 0.063(7) 0.064(7) 0.047(6) 0.005(6) -0.001(5) 0.002(5)
C13 0.078(8) 0.058(7) 0.050(6) 0.007(6) -0.018(6) 0.000(5)
C14 0.053(6) 0.050(6) 0.069(7) -0.001(5) -0.011(5) -0.014(5)
C15 0.054(7) 0.060(7) 0.113(11) 0.008(6) 0.028(8) 0.025(7)
C16 0.050(7) 0.099(12) 0.131(14) 0.014(8) 0.015(8) 0.032(11)
C17 0.084(11) 0.058(8) 0.19(2) -0.006(8) 0.070(13) 0.007(11)
C18 0.069(9) 0.070(10) 0.24(3) -0.009(8) 0.035(14) 0.000(13)
C19 0.081(10) 0.069(9) 0.161(18) -0.006(8) 0.041(11) -0.005(10)
C20 0.069(8) 0.064(8) 0.135(15) 0.015(7) 0.040(10) 0.005(9)
C21 0.062(7) 0.060(7) 0.100(10) 0.012(6) 0.013(7) 0.024(7)
C22 0.053(6) 0.094(9) 0.055(7) 0.004(6) 0.013(5) 0.026(6)
C23 0.059(7) 0.085(9) 0.066(7) 0.019(6) 0.003(6) 0.006(7)
C24 0.060(7) 0.065(7) 0.059(7) 0.013(6) 0.009(5) 0.006(6)
C25 0.091(10) 0.065(8) 0.094(10) 0.029(8) 0.035(9) 0.020(7)
C26 0.088(10) 0.064(8) 0.074(8) 0.015(7) 0.016(7) 0.018(7)
C27 0.064(7) 0.065(7) 0.066(7) 0.020(6) 0.002(6) 0.007(6)
C28 0.055(7) 0.066(8) 0.121(12) 0.020(6) 0.044(8) 0.028(8)

loop_
_atom_type_symbol
_atom_type_description
_atom_type_scat_dispersion_real
_atom_type_scat_dispersion_imag
_atom_type_scat_source
C C 0.0033 0.0016
;
International Tables for Crystallography
(1992, Vol. C, Tables 4.2.6.8 and 6.1.1.4)
;
H H 0.0000 0.0000
;
International Tables for Crystallography
(1992, Vol. C, Table 6.1.1.4)
;
N N 0.0061 0.0033
;
International Tables for Crystallography
(1992, Vol. C, Tables 4.2.6.8 and 6.1.1.4)
;
Pd Pd -0.9988 1.0072
;
International Tables for Crystallography
(1992, Vol. C, Tables 4.2.6.8 and 6.1.1.4)
;
Cl Cl 0.1484 0.1585
;
International Tables for Crystallography
(1992, Vol. C, Tables 4.2.6.8 and 6.1.1.4)
;
O O 0.0106 0.0060
;
International Tables for Crystallography
(1992, Vol. C, Tables 4.2.6.8 and 6.1.1.4)
;

loop_
_geom_angle_atom_site_label_1
_geom_angle_atom_site_label_2
_geom_angle_atom_site_label_3
_geom_angle
_geom_angle_publ_flag
_geom_angle_site_symmetry_1
_geom_angle_site_symmetry_3
Cl1 Pd1 Cl2 93.54(12) yes . .
Cl1 Pd1 N1 90.7(3) yes . .
Cl1 Pd1 N2 173.9(3) yes . .
Cl2 Pd1 N1 175.4(3) yes . .
Cl2 Pd1 N2 92.2(3) yes . .
N1 Pd1 N2 83.6(4) yes . .
Cl3 Pd2 Cl4 93.37(17) yes . .
Cl3 Pd2 N3 91.2(4) yes . .
Cl3 Pd2 N4 175.3(4) yes . .
Cl4 Pd2 N3 175.1(4) yes . .
Cl4 Pd2 N4 91.1(4) yes . .
N3 Pd2 N4 84.2(5) yes . .
Pd1 N1 C1 108.7(7) yes . .
Pd1 N1 C14 109.5(7) yes . .
C1 N1 C14 114.8(10) yes . .
Pd1 N2 C6 109.5(8) yes . .
Pd1 N2 C7 113.7(8) yes . .
C6 N2 C7 114.8(10) yes . .
Pd2 N3 C15 110.0(9) yes . .
Pd2 N3 C28 108.7(8) yes . .
C15 N3 C28 112.0(11) yes . .
Pd2 N4 C20 109.2(11) yes . .
Pd2 N4 C21 117.5(9) yes . .
C20 N4 C21 112.0(12) yes . .
N1 C1 C2 122.9(12) yes . .
N1 C1 C6 118.2(10) yes . .
C2 C1 C6 118.8(12) yes . .
Cl1S C1S Cl1T 108(3) yes . .
C1 C2 C3 117.9(16) yes . .
Cl2S C2S Cl2T 108(3) yes . .
C2 C3 C4 124.1(19) yes . .
Cl3S C3S Cl3T 101(3) yes . .
C3 C4 C5 120.3(18) yes . .
C4 C5 C6 116.9(15) yes . .
N2 C6 C1 116.1(11) yes . .
N2 C6 C5 121.8(12) yes . .
C1 C6 C5 121.7(13) yes . .
N2 C7 C8 107.7(10) yes . .
C7 C8 C9 119.5(12) yes . .
C7 C8 C10 119.6(12) yes . .
C9 C8 C10 120.8(12) yes . .
C8 C9 C11 123.4(12) yes . .
C8 C10 C12 117.7(12) yes . .
C9 C11 C13 116.9(12) yes . .
C10 C12 C13 122.5(11) yes . .
C11 C13 C12 118.6(11) yes . .
C11 C13 C14 119.0(12) yes . 8_645
C12 C13 C14 122.4(11) yes . 8_645
N1 C14 C13 112.0(9) yes . 5_556
N3 C15 C16 123.2(15) yes . .
N3 C15 C20 116.8(13) yes . .
C16 C15 C20 119.7(15) yes . .
C15 C16 C17 119.6(19) yes . .
C16 C17 C18 122.5(18) yes . .
C17 C18 C19 114.6(19) yes . .
C18 C19 C20 121(2) yes . .
N4 C20 C15 116.8(14) yes . .
N4 C20 C19 120.9(17) yes . .
C15 C20 C19 122.2(16) yes . .
N4 C21 C22 113.9(12) yes . 3_555
C21 C22 C23 117.6(11) yes 2_555 .
C21 C22 C24 123.7(12) yes 2_555 .
C23 C22 C24 118.4(12) yes . .
C22 C23 C25 117.4(13) yes . .
C22 C24 C26 124.7(13) yes . .
C23 C25 C27 122.3(15) yes . .
C24 C26 C27 115.6(13) yes . .
C25 C27 C26 121.1(14) yes . .
C25 C27 C28 119.3(13) yes . .
C26 C27 C28 119.6(13) yes . .
N3 C28 C27 110.5(11) yes . .
Pd1 N1 H1N 107.871 no . .
C1 N1 H1N 107.873 no . .
C14 N1 H1N 107.872 no . .
Pd1 N2 H2N 106.063 no . .
C6 N2 H2N 106.054 no . .
C7 N2 H2N 106.061 no . .
Pd2 N3 H3N 108.703 no . .
C15 N3 H3N 108.668 no . .
C28 N3 H3N 108.696 no . .
Pd2 N4 H4N 105.789 no . .
C20 N4 H4N 105.765 no . .
C21 N4 H4N 105.781 no . .
Cl1S C1S H1SA 110.162 no . .
Cl1S C1S H1SB 110.151 no . .
Cl1T C1S H1SA 110.155 no . .
Cl1T C1S H1SB 110.155 no . .
H1SA C1S H1SB 108.482 no . .
C1 C2 H2 121.037 no . .
C3 C2 H2 121.052 no . .
Cl2S C2S H2SA 110.011 no . .
Cl2S C2S H2SB 110.036 no . .
Cl2T C2S H2SA 110.020 no . .
Cl2T C2S H2SB 109.999 no . .
H2SA C2S H2SB 108.376 no . .
C2 C3 H3 117.918 no . .
C4 C3 H3 117.942 no . .
Cl3S C3S H3SA 111.645 no . .
Cl3S C3S H3SB 111.679 no . .
Cl3T C3S H3SA 111.651 no . .
Cl3T C3S H3SB 111.645 no . .
H3SA C3S H3SB 109.431 no . .
C3 C4 H4 119.837 no . .
C5 C4 H4 119.860 no . .
C4 C5 H5 121.561 no . .
C6 C5 H5 121.529 no . .
N2 C7 H7A 110.190 no . .
N2 C7 H7B 110.179 no . .
C8 C7 H7A 110.168 no . .
C8 C7 H7B 110.149 no . .
H7A C7 H7B 108.483 no . .
C8 C9 H9 118.289 no . .
C11 C9 H9 118.283 no . .
C8 C10 H10 121.183 no . .
C12 C10 H10 121.166 no . .
C9 C11 H11 121.584 no . .
C13 C11 H11 121.556 no . .
C10 C12 H12 118.703 no . .
C13 C12 H12 118.753 no . .
N1 C14 H14A 109.203 no . .
N1 C14 H14B 109.208 no . .
C13 C14 H14A 109.197 no 5_556 .
C13 C14 H14B 109.213 no 5_556 .
H14A C14 H14B 107.901 no . .
C15 C16 H16 120.216 no . .
C17 C16 H16 120.232 no . .
C16 C17 H17 118.742 no . .
C18 C17 H17 118.772 no . .
C17 C18 H18 122.706 no . .
C19 C18 H18 122.723 no . .
C18 C19 H19 119.694 no . .
C20 C19 H19 119.708 no . .
N4 C21 H21A 108.773 no . .
N4 C21 H21B 108.768 no . .
C22 C21 H21A 108.772 no 3_555 .
C22 C21 H21B 108.780 no 3_555 .
H21A C21 H21B 107.666 no . .
C22 C23 H23 121.276 no . .
C25 C23 H23 121.285 no . .
C22 C24 H24 117.631 no . .
C26 C24 H24 117.632 no . .
C23 C25 H25 118.827 no . .
C27 C25 H25 118.837 no . .
C24 C26 H26 122.190 no . .
C27 C26 H26 122.181 no . .
N3 C28 H28A 109.553 no . .
N3 C28 H28B 109.563 no . .
C27 C28 H28A 109.569 no . .
C27 C28 H28B 109.554 no . .
H28A C28 H28B 108.097 no . .

loop_
_geom_bond_atom_site_label_1
_geom_bond_atom_site_label_2
_geom_bond_distance
_geom_bond_publ_flag
_geom_bond_site_symmetry_2
Pd1 Cl1 2.323(4) yes .
Pd1 Cl2 2.307(4) yes .
Pd1 N1 2.021(9) yes .
Pd1 N2 2.053(10) yes .
Pd2 Cl3 2.293(7) yes .
Pd2 Cl4 2.310(4) yes .
Pd2 N3 2.003(12) yes .
Pd2 N4 2.007(13) yes .
Cl1S C1S 1.78(5) yes .
Cl1T C1S 1.78(3) yes .
Cl2S C2S 1.78(4) yes .
Cl2T C2S 1.78(5) yes .
Cl3S C3S 1.79(5) yes .
Cl3T C3S 1.77(6) yes .
N1 C1 1.451(15) yes .
N1 C14 1.520(15) yes .
N2 C6 1.460(17) yes .
N2 C7 1.604(19) yes .
N3 C15 1.452(19) yes .
N3 C28 1.589(19) yes .
N4 C20 1.48(2) yes .
N4 C21 1.52(2) yes .
C1 C2 1.376(18) yes .
C1 C6 1.373(18) yes .
C2 C3 1.38(3) yes .
C3 C4 1.31(3) yes .
C4 C5 1.38(3) yes .
C5 C6 1.41(2) yes .
C7 C8 1.53(2) yes .
C8 C9 1.326(17) yes .
C8 C10 1.43(2) yes .
C9 C11 1.402(17) yes .
C10 C12 1.341(18) yes .
C11 C13 1.413(18) yes .
C12 C13 1.430(18) yes .
C13 C14 1.520(17) yes 8_645
C15 C16 1.44(2) yes .
C15 C20 1.36(3) yes .
C16 C17 1.35(3) yes .
C17 C18 1.47(4) yes .
C18 C19 1.47(3) yes .
C19 C20 1.37(3) yes .
C21 C22 1.492(18) yes 3_555
C22 C23 1.428(18) yes .
C22 C24 1.357(18) yes .
C23 C25 1.39(2) yes .
C24 C26 1.36(2) yes .
C25 C27 1.33(2) yes .
C26 C27 1.44(2) yes .
C27 C28 1.549(19) yes .
N1 H1N 0.930 no .
N2 H2N 0.930 no .
N3 H3N 0.930 no .
N4 H4N 0.930 no .
C1S H1SA 0.990 no .
C1S H1SB 0.990 no .
C2 H2 0.950 no .
C2S H2SA 0.990 no .
C2S H2SB 0.990 no .
C3 H3 0.950 no .
C3S H3SA 0.990 no .
C3S H3SB 0.990 no .
C4 H4 0.950 no .
C5 H5 0.950 no .
C7 H7A 0.990 no .
C7 H7B 0.990 no .
C9 H9 0.950 no .
C10 H10 0.950 no .
C11 H11 0.950 no .
C12 H12 0.950 no .
C14 H14A 0.990 no .
C14 H14B 0.990 no .
C16 H16 0.950 no .
C17 H17 0.950 no .
C18 H18 0.950 no .
C19 H19 0.950 no .
C21 H21A 0.990 no .
C21 H21B 0.990 no .
C23 H23 0.950 no .
C24 H24 0.950 no .
C25 H25 0.950 no .
C26 H26 0.950 no .
C28 H28A 0.990 no .
C28 H28B 0.990 no .

loop_
_geom_contact_atom_site_label_1
_geom_contact_atom_site_label_2
_geom_contact_distance
_geom_contact_publ_flag
_geom_contact_site_symmetry_2
Pd1 C8 3.259(13) no .
Pd1 C9 3.287(12) no .
Pd2 C22 3.354(15) no 3_555
Pd2 C23 3.350(15) no 3_555
Cl1 C14 3.402(13) no .
Cl2 C7 3.497(14) no .
Cl3 C28 3.490(15) no .
Cl4 C21 3.484(15) no .
N1 C11 3.314(16) no 5_556
N1 C12 3.428(16) no 5_556
N2 C9 3.311(15) no .
N2 C10 3.366(18) no .
N3 C25 3.33(2) no .
N3 C26 3.450(19) no .
N4 C23 3.306(17) no 3_555
N4 C24 3.357(17) no 3_555
C1 C4 2.76(3) no .
C1 C12 3.332(17) no 5_556
C1 C13 2.993(17) no 5_556
C2 C5 2.78(3) no .
C2 C12 3.077(19) no 5_556
C2 C13 3.05(2) no 5_556
C2 C14 3.234(18) no .
C3 C6 2.68(3) no .
C5 C7 3.18(3) no .
C6 C8 3.176(19) no .
C6 C10 3.416(19) no .
C6 C14 3.403(18) no .
C8 C13 2.775(18) no .
C9 C12 2.730(17) no .
C10 C11 2.830(19) no .
C15 C18 2.85(3) no .
C15 C21 3.54(3) no .
C15 C26 3.26(2) no .
C15 C27 2.967(19) no .
C16 C19 2.82(3) no .
C16 C26 3.13(3) no .
C16 C27 3.10(3) no .
C16 C28 3.34(3) no .
C17 C20 2.78(3) no .
C19 C21 3.03(3) no .
C20 C22 3.17(3) no 3_555
C20 C24 3.43(3) no 3_555
C20 C28 3.41(3) no .
C22 C27 2.766(18) no .
C23 C26 2.82(2) no .
C24 C25 2.72(2) no .
Pd1 Pd1 3.2074(14) no 24_656
Pd2 C5 3.587(16) no 24_656
Cl1 N1 3.192(10) no 24_656
Cl1 C1 3.593(12) no 24_656
Cl1 C1S 3.49(4) no .
Cl1T Cl1T 3.39(3) no 22_655
Cl2 N2 3.360(11) no 24_656
Cl2 N4 3.174(12) no .
Cl2 C1 3.557(12) no 24_656
Cl2 C2S 3.53(5) no .
Cl2 C6 3.289(13) no 24_656
Cl2 C19 3.481(18) no .
Cl2 C21 3.500(14) no .
Cl3 C3S 3.41(4) no .
Cl3S C7 3.476(19) no 24_656
Cl4 N2 3.561(11) no 24_656
Cl4 C3S 3.53(5) no .
Cl4 C7 3.355(15) no 24_656
O1W N3 2.87(3) no .
O1W C15 3.46(4) no .
O1W C16 3.46(4) no .
O3W C28 3.56(3) no .
O3W C28 3.56(3) no 2_555
O3W C28 3.56(3) no 3_555
O4W O4W 2.94(5) no 2_555
O4W O4W 2.94(5) no 3_555
O4W C18 3.38(5) no .
N1 Cl1 3.192(10) no 24_656
N2 Cl2 3.360(11) no 24_656
N2 Cl4 3.561(11) no 24_656
N3 O1W 2.87(3) no .
N4 Cl2 3.174(12) no .
C1 Cl1 3.593(12) no 24_656
C1 Cl2 3.557(12) no 24_656
C1S Cl1 3.49(4) no .
C2S Cl2 3.53(5) no .
C2S C18 3.38(5) no .
C2S C19 3.52(5) no .
C3S Cl3 3.41(4) no .
C3S Cl4 3.53(5) no .
C5 Pd2 3.587(16) no 24_656
C6 Cl2 3.289(13) no 24_656
C7 Cl3S 3.476(19) no 24_656
C7 Cl4 3.355(15) no 24_656
C15 O1W 3.46(4) no .
C16 O1W 3.46(4) no .
C18 O4W 3.38(5) no .
C18 C2S 3.38(5) no .
C19 Cl2 3.481(18) no .
C19 C2S 3.52(5) no .
C21 Cl2 3.500(14) no .
C28 O3W 3.56(3) no .
Pd1 H7A 3.2850 no .
Pd1 H9 3.0359 no .
Pd1 H14A 3.0105 no .
Pd1 H14B 2.9938 no .
Pd2 H21A 3.2524 no .
Pd2 H23 3.1169 no 3_555
Pd2 H28A 3.0731 no .
Pd2 H28B 3.0058 no .
Cl1 H1N 2.9844 no .
Cl1 H14A 2.8097 no .
Cl2 H2N 3.0589 no .
Cl2 H7A 3.0108 no .
Cl2 H9 2.9481 no .
Cl3 H3N 2.9437 no .
Cl3 H28A 2.9617 no .
Cl4 H4N 2.9879 no .
Cl4 H21A 3.0044 no .
Cl4 H23 2.9755 no 3_555
N1 H2 2.6844 no .
N1 H2N 3.3580 no .
N1 H11 3.3608 no 5_556
N1 H12 3.5180 no 5_556
N2 H1N 3.4288 no .
N2 H5 2.7227 no .
N2 H9 3.3086 no .
N2 H10 3.4216 no .
N2 H14B 3.4172 no .
N3 H4N 3.3323 no .
N3 H16 2.7438 no .
N3 H25 3.3443 no .
N3 H26 3.5636 no .
N4 H3N 3.4121 no .
N4 H19 2.6433 no .
N4 H23 3.3314 no 3_555
N4 H24 3.3982 no 3_555
N4 H28B 3.4100 no .
C1 H2N 2.9554 no .
C1 H3 3.2124 no .
C1 H5 3.2929 no .
C1 H12 3.2423 no 5_556
C1 H14A 3.3306 no .
C1 H14B 2.7531 no .
C2 H1N 2.6169 no .
C2 H4 3.2246 no .
C2 H12 3.1703 no 5_556
C3 H5 3.1925 no .
C4 H2 3.2210 no .
C5 H2N 2.6658 no .
C5 H3 3.1811 no .
C5 H7B 2.8523 no .
C5 H10 3.3338 no .
C6 H1N 3.0846 no .
C6 H2 3.2332 no .
C6 H4 3.2510 no .
C6 H7A 3.3954 no .
C6 H7B 2.7211 no .
C6 H10 3.1654 no .
C6 H14B 3.2920 no .
C7 H5 3.0151 no .
C7 H9 2.5777 no .
C7 H10 2.7234 no .
C8 H2N 3.2971 no .
C8 H11 3.2535 no .
C8 H12 3.2318 no .
C8 H14B 2.8109 no .
C9 H2 3.5268 no 8_645
C9 H7A 2.5789 no .
C9 H7B 3.2178 no .
C9 H10 3.2496 no .
C9 H14B 3.0061 no .
C10 H2 3.2929 no 8_645
C10 H7A 3.3180 no .
C10 H7B 2.6495 no .
C10 H9 3.2468 no .
C10 H12 3.2618 no 5_556
C10 H14B 2.7399 no .
C11 H1N 3.0930 no 8_645
C11 H2 3.1142 no 8_645
C11 H12 3.2958 no .
C11 H14A 2.6283 no 8_645
C11 H14B 3.1829 no .
C11 H14B 3.2950 no 8_645
C12 H2 2.8629 no 8_645
C12 H11 3.3157 no .
C12 H12 3.2195 no 5_556
C12 H14A 3.3221 no 8_645
C12 H14B 2.8262 no .
C12 H14B 2.6790 no 8_645
C13 H1N 2.7040 no 8_645
C13 H2 2.7101 no 8_645
C13 H9 3.2557 no .
C13 H10 3.2921 no .
C13 H14B 3.0978 no .
C14 H2 3.2229 no .
C14 H11 2.6979 no 5_556
C14 H12 2.7411 no 5_556
C15 H4N 2.9845 no .
C15 H17 3.2692 no .
C15 H19 3.2354 no .
C15 H26 3.2086 no .
C15 H28A 3.3563 no .
C15 H28B 2.7849 no .
C16 H3N 2.6482 no .
C16 H18 3.3263 no .
C16 H26 3.2911 no .
C17 H19 3.3451 no .
C18 H16 3.3285 no .
C19 H4N 2.6451 no .
C19 H17 3.3385 no .
C19 H21B 2.6326 no .
C19 H24 3.2611 no 3_555
C20 H3N 3.0594 no .
C20 H16 3.2759 no .
C20 H18 3.3315 no .
C20 H21A 3.3085 no .
C20 H21B 2.5811 no .
C20 H24 3.1531 no 3_555
C20 H28B 3.3176 no .
C21 H19 2.8119 no .
C21 H23 2.6623 no 3_555
C21 H24 2.6561 no 3_555
C22 H4N 3.2707 no 2_555
C22 H25 3.2723 no .
C22 H26 3.2667 no .
C22 H28B 2.8766 no 2_555
C23 H16 3.5700 no .
C23 H21A 2.5820 no 2_555
C23 H21B 3.2713 no 2_555
C23 H24 3.2458 no .
C23 H28B 3.0307 no 2_555
C24 H16 3.4085 no .
C24 H21A 3.2502 no 2_555
C24 H21B 2.6376 no 2_555
C24 H23 3.2570 no .
C24 H26 3.1459 no 2_555
C24 H28B 2.7684 no 2_555
C25 H3N 3.1594 no .
C25 H16 3.1539 no .
C25 H26 3.2655 no .
C25 H28A 2.6038 no .
C25 H28B 3.2392 no .
C25 H28B 3.1295 no 2_555
C26 H16 3.0602 no .
C26 H25 3.2613 no .
C26 H26 3.0810 no 2_555
C26 H28A 3.3278 no .
C26 H28B 2.6600 no .
C26 H28B 2.8859 no 2_555
C27 H3N 2.7806 no .
C27 H16 2.8334 no .
C27 H23 3.2385 no .
C27 H24 3.2328 no .
C27 H28B 3.1113 no 2_555
C28 H16 3.3639 no .
C28 H25 2.5972 no .
C28 H26 2.7627 no .
H1N H2 2.5638 no .
H1N H11 2.9642 no 5_556
H1N H14A 2.3035 no .
H1N H14B 2.8016 no .
H2 H3 2.3179 no .
H2 H11 3.5903 no 5_556
H2 H12 3.2366 no 5_556
H2N H5 2.7176 no .
H2N H7A 2.3227 no .
H2N H7B 2.4499 no .
H3 H4 2.2249 no .
H3N H16 2.5784 no .
H3N H25 3.0080 no .
H3N H28A 2.3728 no .
H3N H28B 2.8645 no .
H4 H5 2.3512 no .
H4N H19 2.6458 no .
H4N H21A 2.2144 no .
H4N H21B 2.3393 no .
H5 H7B 2.4426 no .
H5 H10 3.3950 no .
H7A H9 2.3653 no .
H7A H10 3.5960 no .
H7B H9 3.4473 no .
H7B H10 2.5057 no .
H9 H11 2.3495 no .
H9 H14B 3.5704 no .
H10 H12 2.2897 no .
H10 H12 3.1214 no 5_556
H10 H14B 3.2196 no .
H11 H14A 2.4871 no 8_645
H11 H14B 3.5755 no 8_645
H12 H12 2.9735 no 5_556
H12 H12 2.9735 no 8_645
H12 H14A 3.5752 no 8_645
H12 H14B 3.2968 no .
H12 H14B 2.5053 no 8_645
H16 H17 2.2845 no .
H16 H26 3.4818 no .
H17 H18 2.4403 no .
H18 H19 2.4572 no .
H19 H21A 3.5021 no .
H19 H21B 2.1714 no .
H19 H24 3.2891 no 3_555
H21A H23 2.4353 no 3_555
H21A H24 3.5096 no 3_555
H21B H23 3.5447 no 3_555
H21B H24 2.4586 no 3_555
H23 H25 2.3452 no .
H23 H28B 3.5852 no 2_555
H24 H26 2.3122 no .
H24 H26 2.9652 no 2_555
H24 H28B 3.2237 no 2_555
H25 H28A 2.3862 no .
H25 H28B 3.4632 no .
H26 H26 2.8478 no 2_555
H26 H26 2.8478 no 3_555
H26 H28B 2.5127 no .
H26 H28B 3.3650 no 2_555
Pd1 H1N 3.5154 no 24_656
Pd2 H5 2.8148 no 24_656
Cl1 H1N 2.4095 no 24_656
Cl1 H1SA 2.6832 no .
Cl1 H2SA 2.7929 no .
Cl1S H11 3.5823 no .
Cl1S H18 3.3566 no 22_655
Cl1T H3 3.1980 no 24_656
Cl1T H17 3.1298 no 22_655
Cl1T H18 3.4046 no .
Cl1T H18 3.2544 no 22_655
Cl2 H2N 2.7846 no 24_656
Cl2 H4N 2.3475 no .
Cl2 H19 2.9641 no .
Cl2 H21A 3.3929 no .
Cl2 H21B 3.2604 no .
Cl2 H1SA 3.5172 no .
Cl2 H1SB 2.9716 no .
Cl2 H2SA 2.8227 no .
Cl2 H2SB 3.5098 no .
Cl2S H9 3.4581 no .
Cl2S H11 3.3186 no .
Cl2S H18 3.1071 no .
Cl2S H19 3.4111 no .
Cl2T H3 3.4685 no 24_656
Cl2T H17 2.9519 no 22_655
Cl2T H18 3.1463 no 22_655
Cl3 H3SA 3.3852 no .
Cl3 H3SB 2.8010 no .
Cl3S H7A 3.0205 no 24_656
Cl3S H7B 3.2064 no 24_656
Cl3S H17 2.9663 no 20_656
Cl3S H21B 3.4440 no 24_656
Cl3T H3 3.1373 no 15_545
Cl3T H7B 2.9194 no 24_656
Cl3T H10 3.2999 no 24_656
Cl4 H2N 2.9167 no 24_656
Cl4 H5 3.2225 no 24_656
Cl4 H7A 3.1427 no 24_656
Cl4 H7B 2.9791 no 24_656
Cl4 H21A 2.8424 no 24_656
Cl4 H23 3.5515 no 20_656
Cl4 H3SB 2.5778 no .
O1W H3N 1.9562 no .
O1W H4 3.1710 no 24_656
O1W H16 2.9794 no .
O1W H25 3.3553 no .
O2W H14A 3.2172 no .
O2W H14A 3.2172 no 5_556
O2W H14A 3.2172 no 8_645
O3W H28A 3.0165 no .
O3W H28A 3.0165 no 2_555
O3W H28A 3.0165 no 3_555
O3W H28B 3.4466 no .
O3W H28B 3.4466 no 2_555
O3W H28B 3.4466 no 3_555
O4W H18 3.3923 no .
O4W H24 3.3521 no .
O4W H24 3.2675 no 3_555
O4W H26 3.0263 no .
N4 H5 3.3415 no 24_656
C1S H18 3.4349 no .
C2 H1SA 3.1787 no 24_656
C2 H2SA 3.1955 no 24_656
C2S H3 3.5862 no 24_656
C2S H18 3.1533 no .
C2S H19 3.3694 no .
C3 H1SA 3.4971 no 24_656
C3 H2SA 3.3660 no 24_656
C3 H2SB 3.4021 no 24_656
C3S H7A 3.5454 no 24_656
C3S H7B 2.9590 no 24_656
C5 H4N 3.0696 no 24_656
C6 H4N 3.5371 no 24_656
C7 H3SB 3.3300 no 24_656
C15 H4 3.4704 no 24_656
C17 H2SB 3.3657 no .
C18 H1SB 3.0089 no .
C18 H2SB 2.5152 no .
C19 H1SB 2.9339 no .
C19 H2SB 2.7438 no .
C21 H7A 3.3102 no .
H1N Pd1 3.5154 no 24_656
H1N Cl1 2.4095 no 24_656
H2 H1SA 3.0413 no 24_656
H2 H2SA 3.2922 no 24_656
H2N Cl2 2.7846 no 24_656
H2N Cl4 2.9167 no 24_656
H2N H2N 3.2915 no 24_656
H2N H4N 2.9802 no 24_656
H3 Cl1T 3.1980 no 24_656
H3 Cl2T 3.4685 no 24_656
H3 Cl3T 3.1373 no 14_544
H3 C2S 3.5862 no 24_656
H3 H1SA 3.5055 no 24_656
H3 H2SA 3.4926 no 24_656
H3 H2SB 3.2663 no 24_656
H3N O1W 1.9562 no .
H3N H4 3.4095 no 24_656
H4 O1W 3.1710 no 24_656
H4 C15 3.4704 no 24_656
H4 H3N 3.4095 no 24_656
H4N Cl2 2.3475 no .
H4N C5 3.0696 no 24_656
H4N C6 3.5371 no 24_656
H4N H2N 2.9802 no 24_656
H4N H5 2.8953 no 24_656
H5 Pd2 2.8148 no 24_656
H5 Cl4 3.2225 no 24_656
H5 N4 3.3415 no 24_656
H5 H4N 2.8953 no 24_656
H7A Cl3S 3.0205 no 24_656
H7A Cl4 3.1427 no 24_656
H7A C3S 3.5454 no 24_656
H7A C21 3.3102 no .
H7A H21A 2.8220 no .
H7A H21B 2.8669 no .
H7A H3SB 3.2114 no 24_656
H7B Cl3S 3.2064 no 24_656
H7B Cl3T 2.9194 no 24_656
H7B Cl4 2.9791 no 24_656
H7B C3S 2.9590 no 24_656
H7B H3SB 2.5692 no 24_656
H9 Cl2S 3.4581 no .
H9 H19 3.3932 no .
H10 Cl3T 3.2999 no 24_656
H11 Cl1S 3.5823 no .
H11 Cl2S 3.3186 no .
H14A O2W 3.2172 no .
H16 O1W 2.9794 no .
H16 H3SA 3.4476 no 17_566
H17 Cl1T 3.1298 no 22_655
H17 Cl2T 2.9519 no 22_655
H17 Cl3S 2.9663 no 17_566
H17 H3SA 3.3746 no 17_566
H18 Cl1S 3.3566 no 22_655
H18 Cl1T 3.4046 no .
H18 Cl1T 3.2544 no 22_655
H18 Cl2S 3.1071 no .
H18 Cl2T 3.1463 no 22_655
H18 O4W 3.3923 no .
H18 C1S 3.4349 no .
H18 C2S 3.1533 no .
H18 H1SB 2.8884 no .
H18 H2SB 2.4699 no .
H19 Cl2 2.9641 no .
H19 Cl2S 3.4111 no .
H19 C2S 3.3694 no .
H19 H9 3.3932 no .
H19 H1SB 2.7140 no .
H19 H2SA 3.5026 no .
H19 H2SB 2.8126 no .
H21A Cl2 3.3929 no .
H21A Cl4 2.8424 no 24_656
H21A H7A 2.8220 no .
H21B Cl2 3.2604 no .
H21B Cl3S 3.4440 no 24_656
H21B H7A 2.8669 no .
H23 Cl4 3.5515 no 17_566
H23 H23 3.5203 no 16_566
H24 O4W 3.3521 no .
H24 O4W 3.2675 no 2_555
H25 O1W 3.3553 no .
H26 O4W 3.0263 no .
H28A O3W 3.0165 no .
H28B O3W 3.4466 no .
H1SA Cl1 2.6832 no .
H1SA Cl2 3.5172 no .
H1SA C2 3.1787 no 24_656
H1SA C3 3.4971 no 24_656
H1SA H2 3.0413 no 24_656
H1SA H3 3.5055 no 24_656
H1SB Cl2 2.9716 no .
H1SB C18 3.0089 no .
H1SB C19 2.9339 no .
H1SB H18 2.8884 no .
H1SB H19 2.7140 no .
H2SA Cl1 2.7929 no .
H2SA Cl2 2.8227 no .
H2SA C2 3.1955 no 24_656
H2SA C3 3.3660 no 24_656
H2SA H2 3.2922 no 24_656
H2SA H3 3.4926 no 24_656
H2SA H19 3.5026 no .
H2SB Cl2 3.5098 no .
H2SB C3 3.4021 no 24_656
H2SB C17 3.3657 no .
H2SB C18 2.5152 no .
H2SB C19 2.7438 no .
H2SB H3 3.2663 no 24_656
H2SB H18 2.4699 no .
H2SB H19 2.8126 no .
H3SA Cl3 3.3852 no .
H3SA H16 3.4476 no 20_656
H3SA H17 3.3746 no 20_656
H3SB Cl3 2.8010 no .
H3SB Cl4 2.5778 no .
H3SB C7 3.3300 no 24_656
H3SB H7A 3.2114 no 24_656
H3SB H7B 2.5692 no 24_656

loop_
_geom_hbond_atom_site_label_D
_geom_hbond_atom_site_label_H
_geom_hbond_atom_site_label_A
_geom_hbond_site_symmetry_A
_geom_hbond_distance_DA
_geom_hbond_distance_DH
_geom_hbond_distance_HA
_geom_hbond_angle_DHA
_geom_hbond_publ_flag
N1 H1N Cl1 24_656 3.192(10) 0.930 2.410 141.8 no
N3 H3N O1W . 2.87(3) 0.930 1.956 168.8 no
N4 H4N Cl2 . 3.174(12) 0.930 2.347 147.8 no

loop_
_geom_torsion_atom_site_label_1
_geom_torsion_atom_site_label_2
_geom_torsion_atom_site_label_3
_geom_torsion_atom_site_label_4
_geom_torsion
_geom_torsion_publ_flag
_geom_torsion_site_symmetry_1
_geom_torsion_site_symmetry_3
_geom_torsion_site_symmetry_4
Cl1 Pd1 N1 C1 -165.1(5) no . . .
Cl1 Pd1 N1 C14 68.7(5) no . . .
Cl2 Pd1 N2 C6 166.5(6) no . . .
Cl2 Pd1 N2 C7 -63.7(6) no . . .
N1 Pd1 N2 C6 -11.7(6) no . . .
N1 Pd1 N2 C7 118.1(6) no . . .
N2 Pd1 N1 C1 17.0(6) no . . .
N2 Pd1 N1 C14 -109.1(6) no . . .
Cl3 Pd2 N3 C15 -163.1(7) no . . .
Cl3 Pd2 N3 C28 73.9(7) no . . .
Cl4 Pd2 N4 C20 165.8(6) no . . .
Cl4 Pd2 N4 C21 -65.4(7) no . . .
N3 Pd2 N4 C20 -12.5(7) no . . .
N3 Pd2 N4 C21 116.3(8) no . . .
N4 Pd2 N3 C15 15.8(7) no . . .
N4 Pd2 N3 C28 -107.2(7) no . . .
Pd1 N1 C1 C2 162.0(8) no . . .
Pd1 N1 C1 C6 -20.7(12) no . . .
Pd1 N1 C14 C13 179.1(6) no . . 5_556
C1 N1 C14 C13 56.5(11) no . . 5_556
C14 N1 C1 C2 -75.0(12) no . . .
C14 N1 C1 C6 102.3(11) no . . .
Pd1 N2 C6 C1 3.6(12) no . . .
Pd1 N2 C6 C5 -170.0(8) no . . .
Pd1 N2 C7 C8 -51.7(11) no . . .
C6 N2 C7 C8 75.5(13) no . . .
C7 N2 C6 C1 -125.6(11) no . . .
C7 N2 C6 C5 60.8(14) no . . .
Pd2 N3 C15 C16 157.1(9) no . . .
Pd2 N3 C15 C20 -16.5(14) no . . .
Pd2 N3 C28 C27 176.1(8) no . . .
C15 N3 C28 C27 54.4(16) no . . .
C28 N3 C15 C16 -81.9(15) no . . .
C28 N3 C15 C20 104.5(13) no . . .
Pd2 N4 C20 C15 7.0(16) no . . .
Pd2 N4 C20 C19 -170.9(11) no . . .
Pd2 N4 C21 C22 -50.8(13) no . . 3_555
C20 N4 C21 C22 76.7(13) no . . 3_555
C21 N4 C20 C15 -124.8(14) no . . .
C21 N4 C20 C19 57.3(17) no . . .
N1 C1 C2 C3 179.1(10) no . . .
N1 C1 C6 N2 11.5(16) no . . .
N1 C1 C6 C5 -174.8(9) no . . .
C2 C1 C6 N2 -171.1(10) no . . .
C2 C1 C6 C5 2.6(18) no . . .
C6 C1 C2 C3 1.9(17) no . . .
C1 C2 C3 C4 -5(3) no . . .
C2 C3 C4 C5 3(3) no . . .
C3 C4 C5 C6 2(3) no . . .
C4 C5 C6 N2 168.9(12) no . . .
C4 C5 C6 C1 -4(2) no . . .
N2 C7 C8 C9 92.9(13) no . . .
N2 C7 C8 C10 -90.8(12) no . . .
C7 C8 C9 C11 175.3(10) no . . .
C7 C8 C10 C12 -177.9(11) no . . .
C9 C8 C10 C12 -1.7(19) no . . .
C10 C8 C9 C11 -0.9(18) no . . .
C8 C9 C11 C13 1.0(18) no . . .
C8 C10 C12 C13 4.1(19) no . . .
C9 C11 C13 C12 1.3(17) no . . .
C9 C11 C13 C14 -177.3(10) no . . 8_645
C10 C12 C13 C11 -4.0(18) no . . .
C10 C12 C13 C14 174.6(11) no . . 8_645
C11 C13 C14 N1 86.2(13) no . 8_645 8_645
C12 C13 C14 N1 -92.4(13) no . 8_645 8_645
N3 C15 C16 C17 -178.9(13) no . . .
N3 C15 C20 N4 6(2) no . . .
N3 C15 C20 C19 -175.8(12) no . . .
C16 C15 C20 N4 -167.5(13) no . . .
C16 C15 C20 C19 10(3) no . . .
C20 C15 C16 C17 -5(3) no . . .
C15 C16 C17 C18 -3(3) no . . .
C16 C17 C18 C19 6(3) no . . .
C17 C18 C19 C20 -1(3) no . . .
C18 C19 C20 N4 171.0(15) no . . .
C18 C19 C20 C15 -7(3) no . . .
N4 C21 C22 C23 85.7(14) no . 3_555 3_555
N4 C21 C22 C24 -88.0(16) no . 3_555 3_555
C21 C22 C23 C25 -177.7(12) no 2_555 . .
C21 C22 C24 C26 175.6(12) no 2_555 . .
C23 C22 C24 C26 2(2) no . . .
C24 C22 C23 C25 -4(2) no . . .
C22 C23 C25 C27 0(2) no . . .
C22 C24 C26 C27 3.0(19) no . . .
C23 C25 C27 C26 5(2) no . . .
C23 C25 C27 C28 -176.9(12) no . . .
C24 C26 C27 C25 -6.6(18) no . . .
C24 C26 C27 C28 175.4(10) no . . .
C25 C27 C28 N3 88.9(15) no . . .
C26 C27 C28 N3 -93.1(15) no . . .
